data_1571341
loop_
_publ_author_name
'Sugamata, Koh'
'Asakawa, Teppei'
'Minoura, Mao'

_publ_section_title
;
 A tin analogue of propadiene with cumulated C[double bond, length as
 m-dash]Sn double bonds.
;
_journal_issue 19
_journal_name_full 'Chemical science'
_journal_page_first 7072
_journal_page_last 7078
_journal_paper_doi 10.1039/d4sc00093e
_journal_volume 15
_journal_year 2024
_chemical_formula_sum 'C56 H60 Si4 Sn'
_chemical_formula_weight 964.09
_space_group_crystal_system triclinic
_space_group_IT_number 2
_space_group_name_Hall '-P 1'
_space_group_name_H-M_alt 'P -1'
_atom_sites_solution_hydrogens geom
_audit_creation_method SHELXL-2018/3
_audit_update_record
;
2023-08-15 deposited with the CCDC.	2024-03-25 downloaded from the CCDC.
;
_cell_angle_alpha 71.074(4)
_cell_angle_beta 75.050(4)
_cell_angle_gamma 84.125(3)
_cell_formula_units_Z 2
_cell_length_a 11.5084(4)
_cell_length_b 13.1355(5)
_cell_length_c 17.4215(7)
_cell_measurement_reflns_used 30440
_cell_measurement_temperature 100(2)
_cell_measurement_theta_max 32.0830
_cell_measurement_theta_min 1.9790
_cell_volume 2406.38(17)
_computing_cell_refinement 'CrysAlisPro 1.171.42.58a (Rigaku OD, 2022)'
_computing_data_collection 'CrysAlisPro 1.171.42.58a (Rigaku OD, 2022)'
_computing_data_reduction 'CrysAlisPro 1.171.42.58a (Rigaku OD, 2022)'
_computing_molecular_graphics 'Olex2 1.3-ac4 (Dolomanov et al., 2009)''Yadokari-XG (Wakita, Nemoto et al., 2009)'
_computing_publication_material 'Olex2 1.3-ac4 (Dolomanov et al., 2009)''Yadokari-XG (Wakita, Nemoto et al., 2009)'
_computing_structure_refinement 'SHELXL 2018/3 (Sheldrick, 2015)'
_computing_structure_solution 'SHELXT 2018/2 (Sheldrick, 2018)'
_diffrn_ambient_temperature 100(2)
_diffrn_measured_fraction_theta_full 0.999
_diffrn_measured_fraction_theta_max 0.999
_diffrn_measurement_device_type 'Bruker Photon II'
_diffrn_measurement_method '\w and \f scans'
_diffrn_radiation_type MoK\a
_diffrn_radiation_wavelength 0.71073
_diffrn_reflns_av_R_equivalents 0.0647
_diffrn_reflns_av_unetI/netI 0.0258
_diffrn_reflns_Laue_measured_fraction_full 0.999
_diffrn_reflns_Laue_measured_fraction_max 0.999
_diffrn_reflns_limit_h_max 14
_diffrn_reflns_limit_h_min -14
_diffrn_reflns_limit_k_max 17
_diffrn_reflns_limit_k_min -17
_diffrn_reflns_limit_l_max 22
_diffrn_reflns_limit_l_min -22
_diffrn_reflns_number 145010
_diffrn_reflns_point_group_measured_fraction_full 0.999
_diffrn_reflns_point_group_measured_fraction_max 0.999
_diffrn_reflns_theta_full 25.242
_diffrn_reflns_theta_max 27.484
_diffrn_reflns_theta_min 1.639
_diffrn_source 'fine-focus sealed X-ray tube'
_diffrn_source_type 'Enhance (Mo) X-ray Source'
_exptl_absorpt_coefficient_mu 0.668
_exptl_absorpt_correction_T_max 1.00000
_exptl_absorpt_correction_T_min 0.92557
_exptl_absorpt_correction_type multi-scan
_exptl_absorpt_process_details
;
CrysAlisPro 1.171.41.110a (Rigaku Oxford Diffraction, 2021)
Empirical absorption correction using spherical harmonics,
implemented in SCALE3 ABSPACK scaling algorithm.
;
_exptl_crystal_colour colorless
_exptl_crystal_density_diffrn 1.331
_exptl_crystal_description rod
_exptl_crystal_F_000 1004
_exptl_crystal_size_max 0.050
_exptl_crystal_size_mid 0.050
_exptl_crystal_size_min 0.020
_refine_diff_density_max 0.383
_refine_diff_density_min -0.525
_refine_diff_density_rms 0.064
_refine_ls_extinction_method none
_refine_ls_goodness_of_fit_ref 1.059
_refine_ls_hydrogen_treatment constr
_refine_ls_matrix_type full
_refine_ls_number_parameters 556
_refine_ls_number_reflns 11021
_refine_ls_number_restraints 0
_refine_ls_restrained_S_all 1.059
_refine_ls_R_factor_all 0.0298
_refine_ls_R_factor_gt 0.0270
_refine_ls_shift/su_max 0.001
_refine_ls_shift/su_mean 0.000
_refine_ls_structure_factor_coef Fsqd
_refine_ls_weighting_details 'w=1/[\s^2^(Fo^2^)+(0.0124P)^2^+2.5802P] where P=(Fo^2^+2Fc^2^)/3'
_refine_ls_weighting_scheme calc
_refine_ls_wR_factor_gt 0.0546
_refine_ls_wR_factor_ref 0.0556
_reflns_Friedel_coverage 0.000
_reflns_number_gt 10464
_reflns_number_total 11021
_reflns_threshold_expression 'I > 2\s(I)'
_cod_data_source_file d4sc00093e3.cif
_cod_data_source_block 230408_CSnCMe2H2_autored
_cod_depositor_comments 'Adding full bibliography for 1571336--1571341.cif.'
_cod_database_code 1571341
_shelx_shelxl_version_number 2018/3
_shelx_space_group_comment
;
The symmetry employed for this shelxl refinement is uniquely defined
by the following loop, which should always be used as a source of
symmetry information in preference to the above space-group names.
They are only intended as comments.
;
_shelx_estimated_absorpt_t_min 0.967
_shelx_estimated_absorpt_t_max 0.987

loop_
_space_group_symop_operation_xyz
'x, y, z'
'-x, -y, -z'

loop_
_atom_site_label
_atom_site_type_symbol
_atom_site_fract_x
_atom_site_fract_y
_atom_site_fract_z
_atom_site_U_iso_or_equiv
_atom_site_adp_type
_atom_site_occupancy
_atom_site_site_symmetry_order
_atom_site_calc_flag
_atom_site_refinement_flags_posn
_atom_site_refinement_flags_adp
_atom_site_refinement_flags_occupancy
_atom_site_disorder_assembly
_atom_site_disorder_group
Sn1 Sn 0.55361(2) 0.26375(2) 0.76802(2) 0.00915(3) Uani 1 1 d . . . . .
C1 C 0.64651(14) 0.22134(13) 0.65587(10) 0.0099(3) Uani 1 1 d . . . . .
H1 H 0.707681 0.165139 0.674281 0.012 Uiso 1 1 calc R U . . .
C2 C 0.68967(14) 0.30029(13) 0.82269(10) 0.0098(3) Uani 1 1 d . . . . .
H2 H 0.758586 0.330745 0.774351 0.012 Uiso 1 1 calc R U . . .
C3 C 0.42133(16) 0.38819(14) 0.73521(11) 0.0160(3) Uani 1 1 d . . . . .
H3 H 0.378901 0.370462 0.699271 0.024 Uiso 1 1 calc R U . . .
H3A H 0.461436 0.457155 0.705323 0.024 Uiso 1 1 calc R U . . .
H3B H 0.363549 0.393506 0.786133 0.024 Uiso 1 1 calc R U . . .
C4 C 0.44121(16) 0.14168(15) 0.86336(11) 0.0172(4) Uani 1 1 d . . . . .
H4 H 0.443193 0.144915 0.918424 0.026 Uiso 1 1 calc R U . . .
H4A H 0.470605 0.070758 0.858591 0.026 Uiso 1 1 calc R U . . .
H4B H 0.358437 0.153533 0.856680 0.026 Uiso 1 1 calc R U . . .
Si1 Si 0.54982(4) 0.15410(4) 0.61508(3) 0.01006(9) Uani 1 1 d . . . . .
C5 C 0.46156(16) 0.25399(15) 0.54697(11) 0.0168(4) Uani 1 1 d . . . . .
H5 H 0.516187 0.292859 0.494375 0.025 Uiso 1 1 calc R U . . .
H5A H 0.419955 0.305209 0.575655 0.025 Uiso 1 1 calc R U . . .
H5B H 0.402318 0.216229 0.535192 0.025 Uiso 1 1 calc R U . . .
C6 C 0.65413(15) 0.07197(13) 0.55469(11) 0.0127(3) Uani 1 1 d . . . . .
C7 C 0.64280(16) 0.07103(15) 0.47677(11) 0.0176(4) Uani 1 1 d . . . . .
H7 H 0.576698 0.108037 0.455692 0.021 Uiso 1 1 calc R U . . .
C8 C 0.72668(18) 0.01682(17) 0.42950(13) 0.0236(4) Uani 1 1 d . . . . .
H8 H 0.717781 0.017643 0.376580 0.028 Uiso 1 1 calc R U . . .
C9 C 0.82269(18) -0.03807(16) 0.45972(13) 0.0246(4) Uani 1 1 d . . . . .
H9 H 0.880246 -0.074410 0.427313 0.029 Uiso 1 1 calc R U . . .
C10 C 0.83511(17) -0.04016(15) 0.53716(13) 0.0207(4) Uani 1 1 d . . . . .
H10 H 0.900650 -0.078588 0.558179 0.025 Uiso 1 1 calc R U . . .
C11 C 0.75139(16) 0.01416(14) 0.58426(11) 0.0157(3) Uani 1 1 d . . . . .
H11 H 0.760420 0.011970 0.637464 0.019 Uiso 1 1 calc R U . . .
C12 C 0.43418(15) 0.06181(14) 0.69926(10) 0.0129(3) Uani 1 1 d . . . . .
C13 C 0.31873(16) 0.10103(15) 0.72780(11) 0.0160(4) Uani 1 1 d . . . . .
H13 H 0.300947 0.175699 0.706840 0.019 Uiso 1 1 calc R U . . .
C14 C 0.22956(17) 0.03364(17) 0.78594(12) 0.0206(4) Uani 1 1 d . . . . .
H14 H 0.152348 0.062462 0.804851 0.025 Uiso 1 1 calc R U . . .
C15 C 0.25357(18) -0.07580(17) 0.81629(12) 0.0234(4) Uani 1 1 d . . . . .
H15 H 0.192353 -0.122559 0.854944 0.028 Uiso 1 1 calc R U . . .
C16 C 0.36708(19) -0.11636(16) 0.78995(12) 0.0239(4) Uani 1 1 d . . . . .
H16 H 0.384149 -0.191102 0.811414 0.029 Uiso 1 1 calc R U . . .
C17 C 0.45683(17) -0.04856(14) 0.73212(11) 0.0177(4) Uani 1 1 d . . . . .
H17 H 0.534493 -0.077717 0.714764 0.021 Uiso 1 1 calc R U . . .
C18 C 0.65391(16) 0.46753(13) 0.56090(11) 0.0144(3) Uani 1 1 d . . . . .
H18 H 0.644359 0.488059 0.611517 0.022 Uiso 1 1 calc R U . . .
H18A H 0.574476 0.461146 0.552255 0.022 Uiso 1 1 calc R U . . .
H18B H 0.699432 0.522657 0.512687 0.022 Uiso 1 1 calc R U . . .
Si2 Si 0.73686(4) 0.33534(4) 0.57284(3) 0.00961(9) Uani 1 1 d . . . . .
C19 C 0.78289(15) 0.31779(13) 0.46491(10) 0.0116(3) Uani 1 1 d . . . . .
C20 C 0.73048(16) 0.38030(14) 0.40015(11) 0.0147(3) Uani 1 1 d . . . . .
H20 H 0.665007 0.427567 0.411936 0.018 Uiso 1 1 calc R U . . .
C21 C 0.77157(17) 0.37520(15) 0.31887(11) 0.0189(4) Uani 1 1 d . . . . .
H21 H 0.734191 0.418641 0.276220 0.023 Uiso 1 1 calc R U . . .
C22 C 0.86667(18) 0.30698(16) 0.30028(12) 0.0217(4) Uani 1 1 d . . . . .
H22 H 0.895277 0.303589 0.244888 0.026 Uiso 1 1 calc R U . . .
C23 C 0.92004(17) 0.24339(16) 0.36337(12) 0.0199(4) Uani 1 1 d . . . . .
H23 H 0.984829 0.195689 0.351196 0.024 Uiso 1 1 calc R U . . .
C24 C 0.87911(16) 0.24926(14) 0.44411(11) 0.0152(3) Uani 1 1 d . . . . .
H24 H 0.917225 0.205780 0.486343 0.018 Uiso 1 1 calc R U . . .
C25 C 0.88192(15) 0.34611(14) 0.60062(10) 0.0115(3) Uani 1 1 d . . . . .
C26 C 0.96003(16) 0.25778(14) 0.61963(11) 0.0157(3) Uani 1 1 d . . . . .
H26 H 0.936907 0.189021 0.622462 0.019 Uiso 1 1 calc R U . . .
C27 C 1.07090(17) 0.26797(16) 0.63453(12) 0.0201(4) Uani 1 1 d . . . . .
H27 H 1.123700 0.207283 0.645270 0.024 Uiso 1 1 calc R U . . .
C28 C 1.10383(16) 0.36714(16) 0.63360(11) 0.0192(4) Uani 1 1 d . . . . .
H28 H 1.178685 0.374263 0.644697 0.023 Uiso 1 1 calc R U . . .
C29 C 1.02736(16) 0.45573(15) 0.61646(11) 0.0175(4) Uani 1 1 d . . . . .
H29 H 1.049025 0.523445 0.616765 0.021 Uiso 1 1 calc R U . . .
C30 C 0.91876(16) 0.44538(14) 0.59878(11) 0.0141(3) Uani 1 1 d . . . . .
H30 H 0.868338 0.507219 0.585129 0.017 Uiso 1 1 calc R U . . .
Si3 Si 0.63330(4) 0.41306(4) 0.86907(3) 0.01121(9) Uani 1 1 d . . . . .
C31 C 0.47825(16) 0.38508(15) 0.93854(12) 0.0178(4) Uani 1 1 d . . . . .
H31 H 0.446588 0.448260 0.956105 0.027 Uiso 1 1 calc R U . . .
H31A H 0.481603 0.323095 0.987896 0.027 Uiso 1 1 calc R U . . .
H31B H 0.425524 0.369276 0.907926 0.027 Uiso 1 1 calc R U . . .
C32 C 0.63215(16) 0.54094(14) 0.77990(11) 0.0144(3) Uani 1 1 d . . . . .
C33 C 0.74039(17) 0.58039(14) 0.72235(11) 0.0173(4) Uani 1 1 d . . . . .
H33 H 0.813278 0.541341 0.728812 0.021 Uiso 1 1 calc R U . . .
C34 C 0.74356(18) 0.67518(15) 0.65613(12) 0.0208(4) Uani 1 1 d . . . . .
H34 H 0.818143 0.700931 0.618829 0.025 Uiso 1 1 calc R U . . .
C35 C 0.63783(19) 0.73186(15) 0.64474(12) 0.0221(4) Uani 1 1 d . . . . .
H35 H 0.639491 0.796282 0.599386 0.027 Uiso 1 1 calc R U . . .
C36 C 0.52958(18) 0.69406(15) 0.69987(13) 0.0219(4) Uani 1 1 d . . . . .
H36 H 0.456721 0.732006 0.691588 0.026 Uiso 1 1 calc R U . . .
C37 C 0.52703(17) 0.60066(14) 0.76742(12) 0.0177(4) Uani 1 1 d . . . . .
H37 H 0.452445 0.577114 0.805712 0.021 Uiso 1 1 calc R U . . .
C38 C 0.72634(16) 0.44133(14) 0.93515(11) 0.0151(3) Uani 1 1 d . . . . .
C39 C 0.78495(18) 0.53889(16) 0.91179(12) 0.0221(4) Uani 1 1 d . . . . .
H39 H 0.784424 0.590025 0.858830 0.027 Uiso 1 1 calc R U . . .
C40 C 0.84395(19) 0.56312(18) 0.96391(13) 0.0268(4) Uani 1 1 d . . . . .
H40 H 0.883080 0.629963 0.946231 0.032 Uiso 1 1 calc R U . . .
C41 C 0.84573(18) 0.49014(17) 1.04135(13) 0.0252(4) Uani 1 1 d . . . . .
H41 H 0.886093 0.506419 1.076997 0.030 Uiso 1 1 calc R U . . .
C42 C 0.7883(2) 0.39340(17) 1.06640(13) 0.0269(4) Uani 1 1 d . . . . .
H42 H 0.788979 0.342806 1.119553 0.032 Uiso 1 1 calc R U . . .
C43 C 0.72954(19) 0.36993(16) 1.01387(12) 0.0234(4) Uani 1 1 d . . . . .
H43 H 0.690267 0.303067 1.032210 0.028 Uiso 1 1 calc R U . . .
Si4 Si 0.75144(4) 0.17431(4) 0.88982(3) 0.01043(9) Uani 1 1 d . . . . .
C44 C 0.64624(16) 0.11850(15) 0.99469(11) 0.0172(4) Uani 1 1 d . . . . .
H44 H 0.616326 0.176824 1.018713 0.026 Uiso 1 1 calc R U . . .
H44A H 0.689043 0.064373 1.031791 0.026 Uiso 1 1 calc R U . . .
H44B H 0.578351 0.085113 0.988389 0.026 Uiso 1 1 calc R U . . .
C45 C 0.78411(15) 0.05667(13) 0.84595(10) 0.0125(3) Uani 1 1 d . . . . .
C46 C 0.70325(17) -0.02719(15) 0.86974(13) 0.0214(4) Uani 1 1 d . . . . .
H46 H 0.626015 -0.021798 0.904748 0.026 Uiso 1 1 calc R U . . .
C47 C 0.73263(19) -0.11809(16) 0.84364(14) 0.0265(4) Uani 1 1 d . . . . .
H47 H 0.675464 -0.173162 0.860421 0.032 Uiso 1 1 calc R U . . .
C48 C 0.84479(19) -0.12841(15) 0.79336(12) 0.0227(4) Uani 1 1 d . . . . .
H48 H 0.865212 -0.190493 0.775621 0.027 Uiso 1 1 calc R U . . .
C49 C 0.92696(18) -0.04752(16) 0.76914(12) 0.0218(4) Uani 1 1 d . . . . .
H49 H 1.004302 -0.054024 0.734643 0.026 Uiso 1 1 calc R U . . .
C50 C 0.89676(16) 0.04350(14) 0.79513(11) 0.0163(4) Uani 1 1 d . . . . .
H50 H 0.954414 0.098274 0.777824 0.020 Uiso 1 1 calc R U . . .
C51 C 0.90014(15) 0.20536(14) 0.90312(11) 0.0127(3) Uani 1 1 d . . . . .
C52 C 0.96812(16) 0.29349(15) 0.84795(11) 0.0170(4) Uani 1 1 d . . . . .
H52 H 0.938897 0.339583 0.802035 0.020 Uiso 1 1 calc R U . . .
C53 C 1.07740(17) 0.31530(16) 0.85866(13) 0.0222(4) Uani 1 1 d . . . . .
H53 H 1.122171 0.375502 0.820072 0.027 Uiso 1 1 calc R U . . .
C54 C 1.12139(17) 0.24932(17) 0.92564(13) 0.0233(4) Uani 1 1 d . . . . .
H54 H 1.195711 0.264695 0.933337 0.028 Uiso 1 1 calc R U . . .
C55 C 1.05653(17) 0.16115(16) 0.98105(12) 0.0217(4) Uani 1 1 d . . . . .
H55 H 1.086230 0.115680 1.026953 0.026 Uiso 1 1 calc R U . . .
C56 C 0.94752(17) 0.13903(15) 0.96950(12) 0.0178(4) Uani 1 1 d . . . . .
H56 H 0.904272 0.077597 1.007468 0.021 Uiso 1 1 calc R U . . .

loop_
_atom_site_aniso_label
_atom_site_aniso_U_11
_atom_site_aniso_U_22
_atom_site_aniso_U_33
_atom_site_aniso_U_23
_atom_site_aniso_U_13
_atom_site_aniso_U_12
Sn1 0.00918(6) 0.00981(6) 0.00901(6) -0.00329(4) -0.00241(4) -0.00078(4)
C1 0.0094(7) 0.0113(8) 0.0095(7) -0.0034(6) -0.0029(6) 0.0002(6)
C2 0.0089(7) 0.0114(8) 0.0097(7) -0.0038(6) -0.0021(6) -0.0013(6)
C3 0.0130(8) 0.0167(9) 0.0197(9) -0.0064(7) -0.0066(7) 0.0028(7)
C4 0.0184(9) 0.0201(9) 0.0127(8) -0.0033(7) -0.0027(7) -0.0069(7)
Si1 0.0099(2) 0.0108(2) 0.0107(2) -0.00374(17) -0.00378(17) -0.00069(17)
C5 0.0148(8) 0.0194(9) 0.0166(9) -0.0030(7) -0.0076(7) -0.0003(7)
C6 0.0129(8) 0.0115(8) 0.0144(8) -0.0048(6) -0.0018(6) -0.0040(6)
C7 0.0159(9) 0.0218(9) 0.0183(9) -0.0086(7) -0.0050(7) -0.0041(7)
C8 0.0263(10) 0.0297(11) 0.0212(10) -0.0162(8) -0.0039(8) -0.0057(8)
C9 0.0248(10) 0.0221(10) 0.0285(11) -0.0168(9) 0.0023(8) -0.0011(8)
C10 0.0188(9) 0.0142(9) 0.0278(10) -0.0066(8) -0.0043(8) 0.0027(7)
C11 0.0178(9) 0.0124(8) 0.0166(9) -0.0040(7) -0.0040(7) -0.0011(7)
C12 0.0143(8) 0.0153(8) 0.0123(8) -0.0060(7) -0.0049(7) -0.0041(6)
C13 0.0149(8) 0.0195(9) 0.0167(9) -0.0080(7) -0.0058(7) -0.0015(7)
C14 0.0136(9) 0.0342(11) 0.0173(9) -0.0116(8) -0.0028(7) -0.0049(8)
C15 0.0250(10) 0.0288(10) 0.0150(9) -0.0055(8) 0.0015(8) -0.0150(8)
C16 0.0331(11) 0.0172(9) 0.0185(9) -0.0039(8) -0.0009(8) -0.0073(8)
C17 0.0205(9) 0.0163(9) 0.0163(9) -0.0056(7) -0.0030(7) -0.0017(7)
C18 0.0143(8) 0.0120(8) 0.0155(8) -0.0030(7) -0.0034(7) 0.0012(6)
Si2 0.0099(2) 0.0091(2) 0.0099(2) -0.00251(17) -0.00289(17) -0.00033(16)
C19 0.0122(8) 0.0109(8) 0.0113(8) -0.0025(6) -0.0021(6) -0.0039(6)
C20 0.0122(8) 0.0154(8) 0.0160(8) -0.0039(7) -0.0038(7) -0.0005(6)
C21 0.0186(9) 0.0236(10) 0.0140(9) -0.0027(7) -0.0080(7) 0.0013(7)
C22 0.0236(10) 0.0295(10) 0.0134(9) -0.0088(8) -0.0050(7) 0.0017(8)
C23 0.0203(9) 0.0229(10) 0.0177(9) -0.0099(8) -0.0042(7) 0.0059(7)
C24 0.0160(9) 0.0163(8) 0.0142(8) -0.0048(7) -0.0057(7) 0.0016(7)
C25 0.0120(8) 0.0149(8) 0.0075(7) -0.0033(6) -0.0016(6) -0.0015(6)
C26 0.0173(9) 0.0152(8) 0.0174(9) -0.0066(7) -0.0068(7) -0.0005(7)
C27 0.0174(9) 0.0244(10) 0.0213(9) -0.0085(8) -0.0094(8) 0.0035(7)
C28 0.0136(9) 0.0297(10) 0.0157(9) -0.0065(8) -0.0046(7) -0.0057(7)
C29 0.0181(9) 0.0197(9) 0.0141(8) -0.0037(7) -0.0013(7) -0.0088(7)
C30 0.0150(8) 0.0137(8) 0.0124(8) -0.0033(7) -0.0013(6) -0.0025(6)
Si3 0.0119(2) 0.0115(2) 0.0111(2) -0.00516(18) -0.00206(17) -0.00051(17)
C31 0.0154(9) 0.0202(9) 0.0186(9) -0.0096(7) -0.0010(7) 0.0001(7)
C32 0.0193(9) 0.0116(8) 0.0143(8) -0.0063(7) -0.0044(7) -0.0002(7)
C33 0.0205(9) 0.0157(9) 0.0166(9) -0.0067(7) -0.0040(7) -0.0001(7)
C34 0.0281(10) 0.0168(9) 0.0168(9) -0.0053(7) -0.0027(8) -0.0047(8)
C35 0.0361(11) 0.0131(9) 0.0194(9) -0.0033(7) -0.0116(8) -0.0032(8)
C36 0.0276(10) 0.0142(9) 0.0293(11) -0.0074(8) -0.0164(9) 0.0036(8)
C37 0.0188(9) 0.0146(9) 0.0219(9) -0.0078(7) -0.0067(7) 0.0011(7)
C38 0.0141(8) 0.0181(9) 0.0165(9) -0.0106(7) -0.0036(7) 0.0024(7)
C39 0.0224(10) 0.0271(10) 0.0182(9) -0.0090(8) -0.0021(8) -0.0076(8)
C40 0.0268(11) 0.0315(11) 0.0265(11) -0.0127(9) -0.0046(9) -0.0123(9)
C41 0.0214(10) 0.0366(12) 0.0282(11) -0.0203(9) -0.0117(8) 0.0010(8)
C42 0.0356(12) 0.0270(11) 0.0242(10) -0.0094(9) -0.0170(9) 0.0025(9)
C43 0.0347(11) 0.0169(9) 0.0226(10) -0.0068(8) -0.0121(9) -0.0033(8)
Si4 0.0105(2) 0.0102(2) 0.0101(2) -0.00212(17) -0.00267(17) -0.00093(17)
C44 0.0180(9) 0.0182(9) 0.0131(8) -0.0021(7) -0.0015(7) -0.0042(7)
C45 0.0133(8) 0.0118(8) 0.0125(8) -0.0021(6) -0.0059(6) 0.0007(6)
C46 0.0146(9) 0.0182(9) 0.0298(11) -0.0102(8) 0.0012(8) -0.0006(7)
C47 0.0254(10) 0.0176(9) 0.0365(12) -0.0114(9) -0.0016(9) -0.0058(8)
C48 0.0299(11) 0.0167(9) 0.0227(10) -0.0102(8) -0.0045(8) 0.0029(8)
C49 0.0208(10) 0.0243(10) 0.0185(9) -0.0091(8) 0.0005(8) 0.0024(8)
C50 0.0166(9) 0.0159(9) 0.0150(8) -0.0036(7) -0.0021(7) -0.0022(7)
C51 0.0122(8) 0.0137(8) 0.0140(8) -0.0065(7) -0.0038(6) 0.0010(6)
C52 0.0157(9) 0.0185(9) 0.0172(9) -0.0042(7) -0.0057(7) -0.0013(7)
C53 0.0168(9) 0.0237(10) 0.0268(10) -0.0082(8) -0.0033(8) -0.0068(7)
C54 0.0136(9) 0.0317(11) 0.0315(11) -0.0170(9) -0.0083(8) -0.0003(8)
C55 0.0211(10) 0.0266(10) 0.0229(10) -0.0108(8) -0.0135(8) 0.0069(8)
C56 0.0182(9) 0.0171(9) 0.0178(9) -0.0041(7) -0.0062(7) 0.0008(7)

loop_
_atom_type_symbol
_atom_type_description
_atom_type_scat_dispersion_real
_atom_type_scat_dispersion_imag
_atom_type_scat_source
C C 0.0033 0.0016 'International Tables Vol C Tables 4.2.6.8 and 6.1.1.4'
H H 0.0000 0.0000 'International Tables Vol C Tables 4.2.6.8 and 6.1.1.4'
Si Si 0.0817 0.0704 'International Tables Vol C Tables 4.2.6.8 and 6.1.1.4'
Sn Sn -0.6537 1.4246 'International Tables Vol C Tables 4.2.6.8 and 6.1.1.4'

loop_
_geom_angle_atom_site_label_1
_geom_angle_atom_site_label_2
_geom_angle_atom_site_label_3
_geom_angle
_geom_angle_site_symmetry_1
_geom_angle_site_symmetry_3
_geom_angle_publ_flag
C4 Sn1 C3 100.62(7) . . ?
C4 Sn1 C1 115.42(7) . . ?
C3 Sn1 C1 108.28(6) . . ?
C4 Sn1 C2 107.55(6) . . ?
C3 Sn1 C2 116.98(6) . . ?
C1 Sn1 C2 108.16(6) . . ?
Si1 C1 Si2 113.65(8) . . ?
Si1 C1 Sn1 114.58(8) . . ?
Si2 C1 Sn1 112.82(8) . . ?
Si4 C2 Si3 117.95(8) . . ?
Si4 C2 Sn1 111.61(8) . . ?
Si3 C2 Sn1 110.03(8) . . ?
C5 Si1 C6 110.61(8) . . ?
C5 Si1 C1 112.05(8) . . ?
C6 Si1 C1 106.61(7) . . ?
C5 Si1 C12 105.07(8) . . ?
C6 Si1 C12 108.39(8) . . ?
C1 Si1 C12 114.11(7) . . ?
C7 C6 C11 117.42(16) . . ?
C7 C6 Si1 121.92(13) . . ?
C11 C6 Si1 120.55(13) . . ?
C8 C7 C6 121.31(17) . . ?
C9 C8 C7 119.94(18) . . ?
C8 C9 C10 120.07(18) . . ?
C9 C10 C11 119.94(18) . . ?
C10 C11 C6 121.30(17) . . ?
C17 C12 C13 117.27(16) . . ?
C17 C12 Si1 122.08(13) . . ?
C13 C12 Si1 120.54(13) . . ?
C14 C13 C12 121.77(17) . . ?
C15 C14 C13 119.83(18) . . ?
C16 C15 C14 119.56(18) . . ?
C15 C16 C17 120.57(18) . . ?
C16 C17 C12 120.97(18) . . ?
C18 Si2 C25 108.38(8) . . ?
C18 Si2 C1 112.19(8) . . ?
C25 Si2 C1 109.65(7) . . ?
C18 Si2 C19 106.46(8) . . ?
C25 Si2 C19 105.48(7) . . ?
C1 Si2 C19 114.31(7) . . ?
C20 C19 C24 116.71(16) . . ?
C20 C19 Si2 121.58(13) . . ?
C24 C19 Si2 121.42(13) . . ?
C21 C20 C19 121.90(16) . . ?
C22 C21 C20 120.05(17) . . ?
C21 C22 C23 119.37(17) . . ?
C24 C23 C22 120.30(17) . . ?
C23 C24 C19 121.66(16) . . ?
C26 C25 C30 117.11(16) . . ?
C26 C25 Si2 122.08(13) . . ?
C30 C25 Si2 120.73(13) . . ?
C27 C26 C25 121.72(17) . . ?
C28 C27 C26 119.71(17) . . ?
C29 C28 C27 119.87(17) . . ?
C28 C29 C30 119.88(17) . . ?
C29 C30 C25 121.65(17) . . ?
C31 Si3 C32 110.29(8) . . ?
C31 Si3 C2 110.74(8) . . ?
C32 Si3 C2 107.63(7) . . ?
C31 Si3 C38 105.46(8) . . ?
C32 Si3 C38 106.04(8) . . ?
C2 Si3 C38 116.54(7) . . ?
C37 C32 C33 117.08(16) . . ?
C37 C32 Si3 122.98(14) . . ?
C33 C32 Si3 119.94(13) . . ?
C34 C33 C32 121.72(18) . . ?
C35 C34 C33 119.89(18) . . ?
C34 C35 C36 119.62(18) . . ?
C35 C36 C37 120.36(18) . . ?
C36 C37 C32 121.29(18) . . ?
C43 C38 C39 116.34(17) . . ?
C43 C38 Si3 121.23(14) . . ?
C39 C38 Si3 122.11(14) . . ?
C40 C39 C38 121.90(19) . . ?
C41 C40 C39 120.14(19) . . ?
C42 C41 C40 119.39(18) . . ?
C41 C42 C43 120.05(19) . . ?
C42 C43 C38 122.18(18) . . ?
C44 Si4 C2 112.53(8) . . ?
C44 Si4 C51 109.95(8) . . ?
C2 Si4 C51 108.75(7) . . ?
C44 Si4 C45 104.19(8) . . ?
C2 Si4 C45 115.70(7) . . ?
C51 Si4 C45 105.39(7) . . ?
C50 C45 C46 116.29(16) . . ?
C50 C45 Si4 120.89(13) . . ?
C46 C45 Si4 122.44(13) . . ?
C47 C46 C45 122.03(18) . . ?
C48 C47 C46 120.13(18) . . ?
C47 C48 C49 119.35(18) . . ?
C48 C49 C50 120.23(18) . . ?
C49 C50 C45 121.96(17) . . ?
C52 C51 C56 117.16(16) . . ?
C52 C51 Si4 122.25(13) . . ?
C56 C51 Si4 120.59(13) . . ?
C53 C52 C51 121.55(17) . . ?
C52 C53 C54 120.14(18) . . ?
C55 C54 C53 119.68(17) . . ?
C54 C55 C56 119.92(18) . . ?
C55 C56 C51 121.54(17) . . ?

loop_
_geom_bond_atom_site_label_1
_geom_bond_atom_site_label_2
_geom_bond_distance
_geom_bond_site_symmetry_2
_geom_bond_publ_flag
Sn1 C4 2.1428(17) . ?
Sn1 C3 2.1562(17) . ?
Sn1 C1 2.1857(16) . ?
Sn1 C2 2.1930(16) . ?
C1 Si1 1.8814(17) . ?
C1 Si2 1.8851(17) . ?
C2 Si4 1.8826(17) . ?
C2 Si3 1.8914(17) . ?
Si1 C5 1.8709(18) . ?
Si1 C6 1.8792(18) . ?
Si1 C12 1.8872(18) . ?
C6 C7 1.401(2) . ?
C6 C11 1.402(2) . ?
C7 C8 1.395(3) . ?
C8 C9 1.381(3) . ?
C9 C10 1.384(3) . ?
C10 C11 1.393(3) . ?
C12 C17 1.399(2) . ?
C12 C13 1.401(2) . ?
C13 C14 1.389(3) . ?
C14 C15 1.387(3) . ?
C15 C16 1.381(3) . ?
C16 C17 1.394(3) . ?
C18 Si2 1.8704(17) . ?
Si2 C25 1.8843(17) . ?
Si2 C19 1.9004(17) . ?
C19 C20 1.400(2) . ?
C19 C24 1.403(2) . ?
C20 C21 1.394(2) . ?
C21 C22 1.382(3) . ?
C22 C23 1.389(3) . ?
C23 C24 1.388(2) . ?
C25 C26 1.398(2) . ?
C25 C30 1.400(2) . ?
C26 C27 1.393(2) . ?
C27 C28 1.387(3) . ?
C28 C29 1.385(3) . ?
C29 C30 1.391(2) . ?
Si3 C31 1.8749(18) . ?
Si3 C32 1.8836(18) . ?
Si3 C38 1.8986(18) . ?
C32 C37 1.399(2) . ?
C32 C33 1.406(3) . ?
C33 C34 1.392(3) . ?
C34 C35 1.385(3) . ?
C35 C36 1.386(3) . ?
C36 C37 1.394(3) . ?
C38 C43 1.395(3) . ?
C38 C39 1.400(3) . ?
C39 C40 1.392(3) . ?
C40 C41 1.382(3) . ?
C41 C42 1.380(3) . ?
C42 C43 1.391(3) . ?
Si4 C44 1.8742(18) . ?
Si4 C51 1.8860(18) . ?
Si4 C45 1.9006(18) . ?
C45 C50 1.398(2) . ?
C45 C46 1.402(2) . ?
C46 C47 1.392(3) . ?
C47 C48 1.382(3) . ?
C48 C49 1.382(3) . ?
C49 C50 1.393(3) . ?
C51 C52 1.397(2) . ?
C51 C56 1.403(2) . ?
C52 C53 1.389(3) . ?
C53 C54 1.389(3) . ?
C54 C55 1.382(3) . ?
C55 C56 1.393(3) . ?

loop_
_geom_torsion_atom_site_label_1
_geom_torsion_atom_site_label_2
_geom_torsion_atom_site_label_3
_geom_torsion_atom_site_label_4
_geom_torsion
_geom_torsion_site_symmetry_1
_geom_torsion_site_symmetry_2
_geom_torsion_site_symmetry_3
_geom_torsion_site_symmetry_4
_geom_torsion_publ_flag
Si2 C1 Si1 C5 -47.87(11) . . . . ?
Sn1 C1 Si1 C5 83.88(10) . . . . ?
Si2 C1 Si1 C6 73.28(10) . . . . ?
Sn1 C1 Si1 C6 -154.98(8) . . . . ?
Si2 C1 Si1 C12 -167.11(8) . . . . ?
Sn1 C1 Si1 C12 -35.37(11) . . . . ?
C5 Si1 C6 C7 -13.89(17) . . . . ?
C1 Si1 C6 C7 -135.95(14) . . . . ?
C12 Si1 C6 C7 100.80(15) . . . . ?
C5 Si1 C6 C11 162.16(14) . . . . ?
C1 Si1 C6 C11 40.10(16) . . . . ?
C12 Si1 C6 C11 -83.15(15) . . . . ?
C11 C6 C7 C8 -1.5(3) . . . . ?
Si1 C6 C7 C8 174.66(14) . . . . ?
C6 C7 C8 C9 0.5(3) . . . . ?
C7 C8 C9 C10 0.6(3) . . . . ?
C8 C9 C10 C11 -0.7(3) . . . . ?
C9 C10 C11 C6 -0.3(3) . . . . ?
C7 C6 C11 C10 1.4(3) . . . . ?
Si1 C6 C11 C10 -174.82(14) . . . . ?
C5 Si1 C12 C17 143.72(15) . . . . ?
C6 Si1 C12 C17 25.45(16) . . . . ?
C1 Si1 C12 C17 -93.16(15) . . . . ?
C5 Si1 C12 C13 -32.45(16) . . . . ?
C6 Si1 C12 C13 -150.73(14) . . . . ?
C1 Si1 C12 C13 90.67(15) . . . . ?
C17 C12 C13 C14 -0.4(3) . . . . ?
Si1 C12 C13 C14 175.97(14) . . . . ?
C12 C13 C14 C15 -0.9(3) . . . . ?
C13 C14 C15 C16 1.6(3) . . . . ?
C14 C15 C16 C17 -1.1(3) . . . . ?
C15 C16 C17 C12 -0.2(3) . . . . ?
C13 C12 C17 C16 0.9(3) . . . . ?
Si1 C12 C17 C16 -175.38(14) . . . . ?
Si1 C1 Si2 C18 90.15(10) . . . . ?
Sn1 C1 Si2 C18 -42.45(10) . . . . ?
Si1 C1 Si2 C25 -149.37(8) . . . . ?
Sn1 C1 Si2 C25 78.03(9) . . . . ?
Si1 C1 Si2 C19 -31.18(11) . . . . ?
Sn1 C1 Si2 C19 -163.78(7) . . . . ?
C24 C19 C20 C21 -0.1(3) . . . . ?
Si2 C19 C20 C21 173.78(14) . . . . ?
C19 C20 C21 C22 0.0(3) . . . . ?
C20 C21 C22 C23 0.4(3) . . . . ?
C21 C22 C23 C24 -0.7(3) . . . . ?
C22 C23 C24 C19 0.7(3) . . . . ?
C20 C19 C24 C23 -0.2(3) . . . . ?
Si2 C19 C24 C23 -174.14(14) . . . . ?
C18 Si2 C25 C26 175.29(14) . . . . ?
C1 Si2 C25 C26 52.52(16) . . . . ?
C19 Si2 C25 C26 -71.02(15) . . . . ?
C18 Si2 C25 C30 -8.03(16) . . . . ?
C1 Si2 C25 C30 -130.80(14) . . . . ?
C19 Si2 C25 C30 105.66(14) . . . . ?
C30 C25 C26 C27 -1.2(3) . . . . ?
Si2 C25 C26 C27 175.55(14) . . . . ?
C25 C26 C27 C28 2.4(3) . . . . ?
C26 C27 C28 C29 -1.1(3) . . . . ?
C27 C28 C29 C30 -1.1(3) . . . . ?
C28 C29 C30 C25 2.3(3) . . . . ?
C26 C25 C30 C29 -1.1(3) . . . . ?
Si2 C25 C30 C29 -177.91(13) . . . . ?
Si4 C2 Si3 C31 -79.91(11) . . . . ?
Sn1 C2 Si3 C31 49.68(10) . . . . ?
Si4 C2 Si3 C32 159.47(9) . . . . ?
Sn1 C2 Si3 C32 -70.94(9) . . . . ?
Si4 C2 Si3 C38 40.60(12) . . . . ?
Sn1 C2 Si3 C38 170.19(8) . . . . ?
C31 Si3 C32 C37 -3.17(17) . . . . ?
C2 Si3 C32 C37 117.74(15) . . . . ?
C38 Si3 C32 C37 -116.87(15) . . . . ?
C31 Si3 C32 C33 176.68(14) . . . . ?
C2 Si3 C32 C33 -62.42(15) . . . . ?
C38 Si3 C32 C33 62.98(15) . . . . ?
C37 C32 C33 C34 0.6(3) . . . . ?
Si3 C32 C33 C34 -179.30(14) . . . . ?
C32 C33 C34 C35 -1.4(3) . . . . ?
C33 C34 C35 C36 0.5(3) . . . . ?
C34 C35 C36 C37 1.2(3) . . . . ?
C35 C36 C37 C32 -2.1(3) . . . . ?
C33 C32 C37 C36 1.2(3) . . . . ?
Si3 C32 C37 C36 -178.97(14) . . . . ?
C31 Si3 C38 C43 52.28(17) . . . . ?
C32 Si3 C38 C43 169.27(15) . . . . ?
C2 Si3 C38 C43 -71.00(17) . . . . ?
C31 Si3 C38 C39 -121.04(16) . . . . ?
C32 Si3 C38 C39 -4.06(17) . . . . ?
C2 Si3 C38 C39 115.67(16) . . . . ?
C43 C38 C39 C40 0.4(3) . . . . ?
Si3 C38 C39 C40 174.09(16) . . . . ?
C38 C39 C40 C41 -0.2(3) . . . . ?
C39 C40 C41 C42 -0.1(3) . . . . ?
C40 C41 C42 C43 0.1(3) . . . . ?
C41 C42 C43 C38 0.2(3) . . . . ?
C39 C38 C43 C42 -0.5(3) . . . . ?
Si3 C38 C43 C42 -174.18(16) . . . . ?
Si3 C2 Si4 C44 51.39(12) . . . . ?
Sn1 C2 Si4 C44 -77.46(10) . . . . ?
Si3 C2 Si4 C51 -70.68(11) . . . . ?
Sn1 C2 Si4 C51 160.48(7) . . . . ?
Si3 C2 Si4 C45 171.00(8) . . . . ?
Sn1 C2 Si4 C45 42.16(11) . . . . ?
C50 C45 C46 C47 -0.7(3) . . . . ?
Si4 C45 C46 C47 -173.62(16) . . . . ?
C45 C46 C47 C48 0.6(3) . . . . ?
C46 C47 C48 C49 -0.2(3) . . . . ?
C47 C48 C49 C50 -0.1(3) . . . . ?
C48 C49 C50 C45 0.0(3) . . . . ?
C46 C45 C50 C49 0.3(3) . . . . ?
Si4 C45 C50 C49 173.41(14) . . . . ?
C44 Si4 C51 C52 -144.47(15) . . . . ?
C2 Si4 C51 C52 -20.85(17) . . . . ?
C45 Si4 C51 C52 103.79(15) . . . . ?
C44 Si4 C51 C56 36.10(17) . . . . ?
C2 Si4 C51 C56 159.72(14) . . . . ?
C45 Si4 C51 C56 -75.65(15) . . . . ?
C56 C51 C52 C53 -0.6(3) . . . . ?
Si4 C51 C52 C53 179.95(14) . . . . ?
C51 C52 C53 C54 -0.4(3) . . . . ?
C52 C53 C54 C55 0.7(3) . . . . ?
C53 C54 C55 C56 -0.1(3) . . . . ?
C54 C55 C56 C51 -1.0(3) . . . . ?
C52 C51 C56 C55 1.3(3) . . . . ?
Si4 C51 C56 C55 -179.27(14) . . . . ?
